data_4338473
loop_
_publ_author_name
'Li, Qiaoqi'
'Lin, Cong'
'Zhou, Zhengyang'
'Ju, Jing'
'Li, Guobao'
'Lin, Jianhua'
'Gao, Wenliang'
'Cong, Rihong'
'Yang, Tao'

_publ_section_title
;
 Systematic study of cr(3+) substitution into octahedra-based microporous
 aluminoborates.
;
_journal_issue 11
_journal_name_full 'Inorganic chemistry'
_journal_page_first 5600
_journal_page_last 5608
_journal_paper_doi 10.1021/ic500352g
_journal_volume 53
_journal_year 2014
_chemical_formula_moiety 'Al27 H45 B54 O144, 5.76(B0.52 H1.56 O1.56)'
_chemical_formula_sum 'Al27 B57 H54 O153'
_chemical_formula_weight 3847.06
_chemical_name_systematic
;
 ?
;
_space_group_crystal_system trigonal
_space_group_IT_number 146
_space_group_name_Hall 'R 3'
_space_group_name_H-M_alt 'R 3'
_symmetry_space_group_name_Hall 'R 3'
_symmetry_space_group_name_H-M 'R 3 :H'
_atom_sites_solution_hydrogens difmap
_audit_creation_date 2014-02-09
_audit_creation_method
;
Olex2 1.2
(compiled 2013.12.10 svn.r2850 for OlexSys, GUI svn.r4736)
;
_cell_angle_alpha 90
_cell_angle_beta 90
_cell_angle_gamma 120
_cell_formula_units_Z 1
_cell_length_a 22.031(3)
_cell_length_b 22.031(3)
_cell_length_c 7.0266(14)
_cell_measurement_temperature 293(2)
_cell_volume 2953.5(8)
_computing_molecular_graphics 'Olex2 (Dolomanov et al., 2009)'
_computing_publication_material 'Olex2 (Dolomanov et al., 2009)'
_computing_structure_refinement 'ShelXL (Sheldrick, 2008)'
_diffrn_ambient_temperature 293(2)
_diffrn_measured_fraction_theta_full 0.998
_diffrn_measured_fraction_theta_max 0.969
_diffrn_radiation_type MoK\a
_diffrn_radiation_wavelength 0.71073
_diffrn_reflns_av_R_equivalents 0.0333
_diffrn_reflns_av_unetI/netI 0.0587
_diffrn_reflns_Laue_measured_fraction_full 0.998
_diffrn_reflns_Laue_measured_fraction_max 0.969
_diffrn_reflns_limit_h_max 34
_diffrn_reflns_limit_h_min -27
_diffrn_reflns_limit_k_max 33
_diffrn_reflns_limit_k_min -32
_diffrn_reflns_limit_l_max 10
_diffrn_reflns_limit_l_min -10
_diffrn_reflns_number 9516
_diffrn_reflns_point_group_measured_fraction_full 0.993
_diffrn_reflns_point_group_measured_fraction_max 0.937
_diffrn_reflns_theta_full 25.000
_diffrn_reflns_theta_max 33.440
_diffrn_reflns_theta_min 3.089
_exptl_absorpt_coefficient_mu 0.392
_exptl_crystal_density_diffrn 2.163
_exptl_crystal_F_000 1914
_refine_diff_density_max 0.799
_refine_diff_density_min -0.395
_refine_diff_density_rms 0.109
_refine_ls_abs_structure_details
;
 Flack x determined using 1952 quotients [(I+)-(I-)]/[(I+)+(I-)]
 (Parsons and Flack (2004), Acta Cryst. A60, s61).
;
_refine_ls_abs_structure_Flack 0.35(10)
_refine_ls_extinction_method none
_refine_ls_goodness_of_fit_ref 1.095
_refine_ls_hydrogen_treatment refxyz
_refine_ls_matrix_type full
_refine_ls_number_parameters 240
_refine_ls_number_reflns 4797
_refine_ls_number_restraints 1
_refine_ls_restrained_S_all 1.095
_refine_ls_R_factor_all 0.0525
_refine_ls_R_factor_gt 0.0482
_refine_ls_shift/su_max 0.001
_refine_ls_shift/su_mean 0.000
_refine_ls_structure_factor_coef Fsqd
_refine_ls_weighting_details
;
 w=1/[\s^2^(Fo^2^)+(0.0528P)^2^+2.8058P]
 where P=(Fo^2^+2Fc^2^)/3
;
_refine_ls_weighting_scheme calc
_refine_ls_wR_factor_gt 0.1141
_refine_ls_wR_factor_ref 0.1167
_reflns_Friedel_coverage 0.933
_reflns_Friedel_fraction_full 0.987
_reflns_Friedel_fraction_max 0.904
_reflns_number_gt 4436
_reflns_number_total 4797
_reflns_threshold_expression 'I > 2\s(I)'
_cod_data_source_file ic500352g_si_002.cif
_cod_data_source_block 9
_cod_depositor_comments 'Adding full bibliography for 4338473.cif.'
_cod_original_cell_volume 2953.7(10)
_cod_original_sg_symbol_H-M R3
_cod_original_formula_sum 'H54 Al27 B57 O153'
_cod_database_code 4338473
_shelxl_version_number 2013-2
_shelx_space_group_comment
;
The symmetry employed for this shelxl refinement is uniquely defined
by the following loop, which should always be used as a source of
symmetry information in preference to the above space-group names.
They are only intended as comments.
;
_olex2_refinement_description
;
1. Fixed Uiso
 At 1.5 times of:
  All O(H) groups
2. Others
 U11(O17)=U11(B7)=U11(O18)=U11(B8)=FVAR(1)
 U22(O17)=U22(B7)=U22(O18)=U22(B8)=FVAR(2)
 U33(O17)=U33(B7)=U33(O18)=U33(B8)=FVAR(3)
 U23(O17)=U23(B7)=U23(O18)=U23(B8)=FVAR(4)
 U13(O17)=U13(B7)=U13(O18)=U13(B8)=FVAR(5)
 U12(O17)=U12(B7)=U12(O18)=U12(B8)=FVAR(6)
 Fixed Sof: O17(0.52) H17(0.52) B7(0.1736) O18(0.48) H18(0.48) B8(0.1598)
3.a Everything fixed:
 H11, H12, H13, H14, H15, H17, H18
;

loop_
_space_group_symop_operation_xyz
'x, y, z'
'-y, x-y, z'
'-x+y, -x, z'
'x+2/3, y+1/3, z+1/3'
'-y+2/3, x-y+1/3, z+1/3'
'-x+y+2/3, -x+1/3, z+1/3'
'x+1/3, y+2/3, z+2/3'
'-y+1/3, x-y+2/3, z+2/3'
'-x+y+1/3, -x+2/3, z+2/3'

loop_
_atom_site_label
_atom_site_type_symbol
_atom_site_fract_x
_atom_site_fract_y
_atom_site_fract_z
_atom_site_U_iso_or_equiv
_atom_site_adp_type
_atom_site_occupancy
_atom_site_site_symmetry_order
_atom_site_calc_flag
_atom_site_refinement_flags_posn
_atom_site_refinement_flags_adp
_atom_site_refinement_flags_occupancy
Al1 Al 0.04941(5) 0.70083(6) 0.28231(13) 0.0078(2) Uani 1 1 d . . .
Al2 Al 0.28250(5) 0.96674(5) 0.11577(14) 0.0076(2) Uani 1 1 d . . .
Al3 Al 0.15951(5) 0.83885(6) 0.21585(15) 0.0095(2) Uani 1 1 d . . .
O1 O 0.01763(13) 0.64290(13) 0.4915(4) 0.0092(5) Uani 1 1 d . . .
O2 O 0.11176(14) 0.86912(14) 0.3665(4) 0.0128(5) Uani 1 1 d . . .
O3 O 0.08076(13) 0.77264(14) 0.0987(3) 0.0094(5) Uani 1 1 d . . .
O4 O 0.24789(14) 0.89653(14) 0.3014(4) 0.0097(5) Uani 1 1 d . . .
O5 O 0.18637(14) 0.90855(14) 0.0308(4) 0.0110(5) Uani 1 1 d . . .
O6 O 0.06580(14) 0.64692(14) 0.1080(4) 0.0106(5) Uani 1 1 d . . .
O7 O 0.31543(13) 1.02307(13) -0.0940(4) 0.0094(4) Uani 1 1 d . . .
O8 O 0.26999(13) 1.02401(13) 0.2908(4) 0.0094(5) Uani 1 1 d . . .
O9 O 0.14339(13) 0.76300(14) 0.3697(4) 0.0102(5) Uani 1 1 d . . .
O10 O 0.23709(15) 0.83472(14) 0.5871(4) 0.0153(5) Uani 1 1 d . . .
O11 O 0.17475(16) 0.94903(16) -0.2710(4) 0.0229(7) Uani 1 1 d . . .
H11 H 0.1624 0.9329 -0.3781 0.034 Uiso 1 1 d . . .
O12 O 0.18011(16) 0.66901(16) 0.1330(6) 0.0281(8) Uani 1 1 d . . .
H12 H 0.2045 0.6523 0.1227 0.042 Uiso 1 1 d . . .
O13 O 0.21605(15) 0.80058(14) 0.0355(4) 0.0146(5) Uani 1 1 d . . .
H13 H 0.2100 0.7622 0.0676 0.022 Uiso 1 1 d . . .
O14 O 0.1700(2) 0.71202(17) 0.6248(6) 0.0349(9) Uani 1 1 d . . .
H14 H 0.2069 0.7165 0.6657 0.052 Uiso 1 1 d . . .
O15 O 0.15485(17) 1.00850(17) 0.2884(6) 0.0320(8) Uani 1 1 d . . .
H15 H 0.1437 0.9672 0.2935 0.048 Uiso 1 1 d . . .
O16 O 0.10172(15) 0.83053(14) -0.1989(4) 0.0152(5) Uani 1 1 d . . .
B1 B 0.0678(2) 0.7704(2) -0.0923(6) 0.0107(7) Uani 1 1 d . . .
B2 B 0.2666(2) 0.8969(2) 0.4859(6) 0.0096(7) Uani 1 1 d . . .
B3 B 0.1539(2) 0.8957(2) -0.1434(6) 0.0117(7) Uani 1 1 d . . .
B4 B 0.0461(2) 0.8236(2) 0.4269(6) 0.0116(7) Uani 1 1 d . . .
B5 B 0.2248(2) 1.0486(2) 0.3130(6) 0.0144(8) Uani 1 1 d . . .
B6 B 0.1832(2) 0.7700(2) 0.5252(7) 0.0145(8) Uani 1 1 d . . .
O17 O 0.0696(7) 1.0505(7) 0.169(4) 0.133(5) Uani 0.52 1 d . . P
H17 H 0.0727 1.0898 0.1678 0.199 Uiso 0.52 1 d . . P
B7 B 0.0000 1.0000 0.177(12) 0.133(5) Uani 0.5208 3 d S T P
O18 O 0.2691(7) 0.6252(8) 0.240(4) 0.133(5) Uani 0.48 1 d . . P
H18 H 0.2686 0.5864 0.2326 0.199 Uiso 0.48 1 d . . P
B8 B 0.0000 1.0000 0.551(13) 0.133(5) Uani 0.4794 3 d S T P

loop_
_atom_site_aniso_label
_atom_site_aniso_U_11
_atom_site_aniso_U_22
_atom_site_aniso_U_33
_atom_site_aniso_U_23
_atom_site_aniso_U_13
_atom_site_aniso_U_12
Al1 0.0080(5) 0.0071(4) 0.0070(5) 0.0004(3) 0.0004(3) 0.0028(4)
Al2 0.0075(4) 0.0077(4) 0.0067(5) 0.0003(3) 0.0005(3) 0.0030(4)
Al3 0.0086(5) 0.0078(4) 0.0087(4) 0.0007(4) -0.0012(4) 0.0015(4)
O1 0.0105(11) 0.0095(11) 0.0091(11) 0.0022(9) 0.0016(9) 0.0061(9)
O2 0.0118(12) 0.0094(11) 0.0140(13) 0.0010(9) 0.0003(9) 0.0030(10)
O3 0.0091(11) 0.0095(11) 0.0069(11) 0.0015(8) -0.0005(8) 0.0026(9)
O4 0.0107(11) 0.0088(10) 0.0076(11) 0.0000(8) -0.0011(9) 0.0034(9)
O5 0.0116(11) 0.0100(11) 0.0098(12) 0.0013(9) -0.0008(9) 0.0042(9)
O6 0.0111(11) 0.0114(11) 0.0119(12) -0.0026(9) -0.0017(9) 0.0076(10)
O7 0.0112(11) 0.0104(11) 0.0081(11) 0.0000(9) -0.0007(9) 0.0065(9)
O8 0.0090(11) 0.0103(11) 0.0091(11) -0.0013(9) -0.0006(9) 0.0049(9)
O9 0.0083(11) 0.0092(11) 0.0104(12) 0.0014(9) -0.0004(9) 0.0025(9)
O10 0.0164(13) 0.0095(12) 0.0137(13) 0.0015(9) -0.0048(10) 0.0018(10)
O11 0.0232(15) 0.0149(13) 0.0176(13) 0.0072(10) -0.0083(11) -0.0003(11)
O12 0.0128(13) 0.0150(13) 0.059(2) -0.0075(14) -0.0087(14) 0.0085(11)
O13 0.0129(12) 0.0089(11) 0.0201(14) 0.0006(10) 0.0040(10) 0.0040(10)
O14 0.0376(19) 0.0161(14) 0.038(2) 0.0073(14) -0.0233(16) 0.0036(14)
O15 0.0128(13) 0.0231(16) 0.061(3) -0.0154(16) -0.0062(14) 0.0101(12)
O16 0.0153(12) 0.0130(12) 0.0092(12) 0.0032(9) -0.0042(9) 0.0012(10)
B1 0.0119(17) 0.0099(17) 0.0088(16) -0.0004(13) 0.0000(13) 0.0045(14)
B2 0.0070(15) 0.0087(16) 0.0111(16) 0.0013(13) -0.0011(13) 0.0025(13)
B3 0.0116(17) 0.0107(16) 0.0110(16) 0.0022(13) 0.0008(13) 0.0044(14)
B4 0.0121(17) 0.0081(16) 0.0138(18) -0.0014(13) -0.0014(14) 0.0044(14)
B5 0.0127(17) 0.0142(18) 0.0159(19) -0.0027(14) -0.0015(15) 0.0065(15)
B6 0.0144(18) 0.0111(17) 0.0134(17) 0.0012(14) -0.0036(14) 0.0030(14)
O17 0.047(4) 0.069(6) 0.285(14) 0.034(7) -0.011(6) 0.032(4)
B7 0.047(4) 0.069(6) 0.285(14) 0.034(7) -0.011(6) 0.032(4)
O18 0.047(4) 0.069(6) 0.285(14) 0.034(7) -0.011(6) 0.032(4)
B8 0.047(4) 0.069(6) 0.285(14) 0.034(7) -0.011(6) 0.032(4)

loop_
_atom_type_symbol
_atom_type_description
_atom_type_scat_dispersion_real
_atom_type_scat_dispersion_imag
_atom_type_scat_source
B B 0.0013 0.0007 'International Tables Vol C Tables 4.2.6.8 and 6.1.1.4'
H H 0.0000 0.0000 'International Tables Vol C Tables 4.2.6.8 and 6.1.1.4'
O O 0.0106 0.0060 'International Tables Vol C Tables 4.2.6.8 and 6.1.1.4'
Al Al 0.0645 0.0514 'International Tables Vol C Tables 4.2.6.8 and 6.1.1.4'

loop_
_geom_angle_atom_site_label_1
_geom_angle_atom_site_label_2
_geom_angle_atom_site_label_3
_geom_angle
_geom_angle_site_symmetry_1
_geom_angle_site_symmetry_3
Al1 Al1 Al1 119.58(5) 9_454 5_565
Al3 Al1 Al1 115.99(4) . 9_454
Al3 Al1 Al1 115.69(5) . 5_565
O1 Al1 Al1 39.17(8) 9_454 9_454
O1 Al1 Al1 108.14(10) . 9_454
O1 Al1 Al1 41.89(8) . 5_565
O1 Al1 Al1 83.35(9) 9_454 5_565
O1 Al1 Al3 129.45(9) 9_454 .
O1 Al1 Al3 134.68(10) . .
O1 Al1 O1 91.62(6) . 9_454
O1 Al1 O3 169.03(13) . .
O1 Al1 O6 79.68(12) . 5_565
O1 Al1 O6 102.17(13) . .
O1 Al1 O9 98.03(13) . .
O3 Al1 Al1 128.18(11) . 5_565
O3 Al1 Al1 80.58(9) . 9_454
O3 Al1 Al3 39.27(8) . .
O3 Al1 O1 91.33(12) . 9_454
O3 Al1 O6 89.61(12) . 5_565
O3 Al1 O9 78.96(11) . .
O6 Al1 Al1 39.75(8) 5_565 5_565
O6 Al1 Al1 139.18(11) . 5_565
O6 Al1 Al1 130.12(10) 5_565 9_454
O6 Al1 Al1 41.29(8) . 9_454
O6 Al1 Al3 79.86(8) 5_565 .
O6 Al1 Al3 103.99(10) . .
O6 Al1 O1 78.54(11) . 9_454
O6 Al1 O1 93.06(12) 5_565 9_454
O6 Al1 O3 88.77(13) . .
O6 Al1 O6 171.41(13) . 5_565
O6 Al1 O9 100.42(12) . .
O6 Al1 O9 87.55(12) 5_565 .
O9 Al1 Al1 103.08(9) . 5_565
O9 Al1 Al1 136.64(10) . 9_454
O9 Al1 Al3 41.16(8) . .
O9 Al1 O1 170.27(13) . 9_454
Al2 Al2 Al2 118.68(5) 6_465 8_664
Al3 Al2 Al2 123.49(5) . 8_664
Al3 Al2 Al2 111.45(4) . 6_465
O4 Al2 Al2 80.31(9) . 6_465
O4 Al2 Al2 129.37(10) . 8_664
O4 Al2 Al3 38.56(9) . .
O4 Al2 O5 79.00(12) . .
O4 Al2 O7 92.49(11) . 6_465
O4 Al2 O8 90.87(12) . 8_664
O4 Al2 O8 87.88(12) . .
O5 Al2 Al2 135.86(10) . 6_465
O5 Al2 Al2 104.56(9) . 8_664
O5 Al2 Al3 40.53(8) . .
O5 Al2 O7 171.09(12) . 6_465
O7 Al2 Al2 108.35(10) . 6_465
O7 Al2 Al2 82.83(9) 6_465 8_664
O7 Al2 Al2 41.75(8) . 8_664
O7 Al2 Al2 38.40(8) 6_465 6_465
O7 Al2 Al3 136.73(10) . .
O7 Al2 Al3 131.04(9) 6_465 .
O7 Al2 O4 169.68(13) . .
O7 Al2 O5 97.59(12) . .
O7 Al2 O7 91.24(6) . 6_465
O7 Al2 O8 102.34(12) . .
O7 Al2 O8 79.28(11) . 8_664
O8 Al2 Al2 138.50(10) . 8_664
O8 Al2 Al2 39.78(8) 8_664 8_664
O8 Al2 Al2 41.01(8) . 6_465
O8 Al2 Al2 129.78(10) 8_664 6_465
O8 Al2 Al3 96.67(9) . .
O8 Al2 Al3 87.99(9) 8_664 .
O8 Al2 O5 99.61(12) . .
O8 Al2 O5 89.12(12) 8_664 .
O8 Al2 O7 77.24(11) . 6_465
O8 Al2 O7 93.68(12) 8_664 6_465
O8 Al2 O8 170.77(12) . 8_664
Al1 Al3 Al2 169.92(5) . .
O2 Al3 Al1 87.48(9) . .
O2 Al3 Al2 102.54(9) . .
O2 Al3 O5 96.11(13) . .
O2 Al3 O9 95.97(12) . .
O2 Al3 O13 179.09(14) . .
O3 Al3 Al1 41.16(9) . .
O3 Al3 Al2 137.49(9) . .
O3 Al3 O2 93.58(13) . .
O3 Al3 O4 166.95(15) . .
O3 Al3 O5 97.35(12) . .
O3 Al3 O9 82.27(12) . .
O3 Al3 O13 85.88(12) . .
O4 Al3 Al1 137.95(10) . .
O4 Al3 Al2 39.95(9) . .
O4 Al3 O2 99.42(13) . .
O4 Al3 O5 82.35(12) . .
O4 Al3 O9 95.30(12) . .
O4 Al3 O13 81.10(12) . .
O5 Al3 Al1 138.49(10) . .
O5 Al3 Al2 42.49(9) . .
O5 Al3 O9 167.91(14) . .
O5 Al3 O13 84.69(12) . .
O9 Al3 Al1 42.66(8) . .
O9 Al3 Al2 133.43(9) . .
O9 Al3 O13 83.23(12) . .
O13 Al3 Al1 91.63(8) . .
O13 Al3 Al2 78.35(8) . .
Al1 O1 Al1 98.95(11) . 5_565
B1 O1 Al1 125.0(2) 9_455 5_565
B1 O1 Al1 134.0(2) 9_455 .
B4 O2 Al3 120.5(2) . .
Al3 O3 Al1 99.58(13) . .
B1 O3 Al1 131.2(2) . .
B1 O3 Al3 125.0(2) . .
Al3 O4 Al2 101.50(13) . .
B2 O4 Al2 131.6(2) . .
B2 O4 Al3 122.4(2) . .
Al3 O5 Al2 96.98(13) . .
B3 O5 Al2 133.9(3) . .
B3 O5 Al3 122.2(2) . .
Al1 O6 Al1 98.96(12) . 9_454
B4 O6 Al1 123.7(2) 9_454 9_454
B4 O6 Al1 136.5(3) 9_454 .
Al2 O7 Al2 99.85(12) . 8_664
B2 O7 Al2 124.6(2) 6_464 8_664
B2 O7 Al2 133.1(2) 6_464 .
Al2 O8 Al2 99.21(12) . 6_465
B5 O8 Al2 136.5(3) . .
B5 O8 Al2 124.1(2) . 6_465
Al3 O9 Al1 96.18(13) . .
B6 O9 Al1 137.7(3) . .
B6 O9 Al3 122.7(3) . .
B2 O10 B6 126.2(3) . .
B5 O13 Al3 122.8(2) 8_664 .
B3 O16 B1 128.5(3) . .
O1 B1 O3 119.3(3) 5_564 .
O1 B1 O16 120.8(3) 5_564 .
O3 B1 O16 119.8(3) . .
O4 B2 O7 119.5(3) . 8_665
O4 B2 O10 119.6(3) . .
O7 B2 O10 120.7(3) 8_665 .
O11 B3 O5 119.5(3) . .
O11 B3 O16 117.4(4) . .
O16 B3 O5 123.0(3) . .
O2 B4 O6 123.4(4) . 5_565
O2 B4 O12 122.3(3) . 5_565
O6 B4 O12 114.1(3) 5_565 5_565
O8 B5 O13 118.6(3) . 6_465
O15 B5 O8 123.2(4) . .
O15 B5 O13 118.2(4) . 6_465
O9 B6 O10 122.5(4) . .
O14 B6 O9 119.1(4) . .
O14 B6 O10 118.4(4) . .
O17 B7 O17 119.8(6) 2_675 .
O17 B7 O17 119.8(6) 3_465 .
O17 B7 O17 119.8(6) 3_465 2_675
O18 B8 O18 118.4(19) 4_455 5_565
O18 B8 O18 118.4(19) 6_465 5_565
O18 B8 O18 118.4(19) 6_465 4_455

loop_
_geom_bond_atom_site_label_1
_geom_bond_atom_site_label_2
_geom_bond_distance
_geom_bond_site_symmetry_2
Al1 Al1 2.8779(11) 9_454
Al1 Al1 2.8779(11) 5_565
Al1 Al3 2.8236(16) .
Al1 O1 1.840(3) .
Al1 O1 1.945(3) 9_454
Al1 O3 1.885(3) .
Al1 O6 1.863(3) .
Al1 O6 1.923(3) 5_565
Al1 O9 1.925(3) .
Al2 Al2 2.8979(11) 6_465
Al2 Al2 2.8979(11) 8_664
Al2 Al3 2.8532(16) .
Al2 O4 1.869(3) .
Al2 O5 1.942(3) .
Al2 O7 1.959(3) 6_465
Al2 O7 1.827(3) .
Al2 O8 1.878(3) .
Al2 O8 1.927(3) 8_664
Al3 O2 1.837(3) .
Al3 O3 1.812(3) .
Al3 O4 1.815(3) .
Al3 O5 1.868(3) .
Al3 O9 1.869(3) .
Al3 O13 2.218(3) .
O1 Al1 1.945(3) 5_565
O1 B1 1.354(5) 9_455
O2 B4 1.352(5) .
O3 B1 1.368(5) .
O4 B2 1.359(5) .
O5 B3 1.374(5) .
O6 Al1 1.923(3) 9_454
O6 B4 1.382(5) 9_454
O7 Al2 1.959(3) 8_664
O7 B2 1.362(5) 6_464
O8 Al2 1.927(3) 6_465
O8 B5 1.361(5) .
O9 B6 1.362(5) .
O10 B2 1.384(5) .
O10 B6 1.393(5) .
O11 B3 1.361(5) .
O12 B4 1.383(5) 9_454
O13 B5 1.378(5) 8_664
O14 B6 1.354(5) .
O15 B5 1.350(5) .
O16 B1 1.373(5) .
O16 B3 1.373(5) .
B1 O1 1.354(5) 5_564
B2 O7 1.362(5) 8_665
B4 O6 1.382(5) 5_565
B4 O12 1.383(5) 5_565
B5 O13 1.378(5) 6_465
O17 B7 1.374(14) .
B7 O17 1.374(14) 2_675
B7 O17 1.374(14) 3_465
O18 B8 1.254(18) 7_544
B8 O18 1.254(18) 5_565
B8 O18 1.254(18) 4_455
B8 O18 1.254(18) 6_465
